data_7025276
loop_
_publ_author_name
'Fenton, Hazel'
'Tidmarsh, Ian S.'
'Ward, Michael D.'

_publ_section_title
;
 Hierarchical self-assembly of heteronuclear co-ordination networks.
;
_journal_issue 16
_journal_name_full 'Dalton transactions (Cambridge, England : 2003)'
_journal_page_first 3805
_journal_page_last 3815
_journal_paper_doi 10.1039/b926264d
_journal_volume 39
_journal_year 2010
_chemical_formula_sum 'C40 H28 Ag2 N10 O6'
_chemical_formula_weight 960.46
_chemical_name_systematic
;
?
;
_space_group_IT_number 14
_symmetry_cell_setting monoclinic
_symmetry_space_group_name_Hall '-P 2ybc'
_symmetry_space_group_name_H-M 'P 1 21/c 1'
_atom_sites_solution_hydrogens geom
_atom_sites_solution_primary direct
_atom_sites_solution_secondary difmap
_audit_creation_method SHELXL-97
_cell_angle_alpha 90.00
_cell_angle_beta 96.361(3)
_cell_angle_gamma 90.00
_cell_formula_units_Z 2
_cell_length_a 7.5051(4)
_cell_length_b 18.8729(9)
_cell_length_c 12.8752(6)
_cell_measurement_reflns_used 9874
_cell_measurement_temperature 100(2)
_cell_measurement_theta_max 26.43
_cell_measurement_theta_min 2.73
_cell_volume 1812.45(16)
_computing_cell_refinement 'Bruker SMART'
_computing_data_collection 'Bruker SMART'
_computing_data_reduction 'Bruker SAINT'
_computing_molecular_graphics 'Bruker SHELXTL'
_computing_publication_material 'Bruker SHELXTL'
_computing_structure_refinement 'Bruker SHELXTL'
_computing_structure_solution 'Bruker SHELXTL'
_diffrn_ambient_temperature 100(2)
_diffrn_measured_fraction_theta_full 0.999
_diffrn_measured_fraction_theta_max 0.999
_diffrn_measurement_device_type 'CCD area detector'
_diffrn_measurement_method 'phi and omega scans'
_diffrn_radiation_monochromator graphite
_diffrn_radiation_source 'sealed tube'
_diffrn_radiation_type MoK\a
_diffrn_radiation_wavelength 0.71073
_diffrn_reflns_av_R_equivalents 0.0370
_diffrn_reflns_av_sigmaI/netI 0.0199
_diffrn_reflns_limit_h_max 9
_diffrn_reflns_limit_h_min -9
_diffrn_reflns_limit_k_max 23
_diffrn_reflns_limit_k_min -23
_diffrn_reflns_limit_l_max 15
_diffrn_reflns_limit_l_min -16
_diffrn_reflns_number 29358
_diffrn_reflns_theta_full 26.36
_diffrn_reflns_theta_max 26.36
_diffrn_reflns_theta_min 1.92
_exptl_absorpt_coefficient_mu 1.146
_exptl_absorpt_correction_T_max 0.9886
_exptl_absorpt_correction_T_min 0.5980
_exptl_absorpt_correction_type multi-scan
_exptl_absorpt_process_details SADABS
_exptl_crystal_colour Colourless
_exptl_crystal_density_diffrn 1.760
_exptl_crystal_density_method 'not measured'
_exptl_crystal_description Plate
_exptl_crystal_F_000 960
_exptl_crystal_size_max 0.50
_exptl_crystal_size_mid 0.15
_exptl_crystal_size_min 0.01
_refine_diff_density_max 1.142
_refine_diff_density_min -0.613
_refine_diff_density_rms 0.068
_refine_ls_extinction_method none
_refine_ls_goodness_of_fit_ref 1.069
_refine_ls_hydrogen_treatment constr
_refine_ls_matrix_type full
_refine_ls_number_parameters 262
_refine_ls_number_reflns 3713
_refine_ls_number_restraints 0
_refine_ls_restrained_S_all 1.069
_refine_ls_R_factor_all 0.0314
_refine_ls_R_factor_gt 0.0231
_refine_ls_shift/su_max 0.001
_refine_ls_shift/su_mean 0.000
_refine_ls_structure_factor_coef Fsqd
_refine_ls_weighting_details 'calc w=1/[\s^2^(Fo^2^)+(0.0244P)^2^+2.0264P] where P=(Fo^2^+2Fc^2^)/3'
_refine_ls_weighting_scheme calc
_refine_ls_wR_factor_gt 0.0550
_refine_ls_wR_factor_ref 0.0597
_reflns_number_gt 3179
_reflns_number_total 3713
_reflns_threshold_expression >2sigma(I)
_cod_data_source_file b926264d.txt
_cod_data_source_block imw1202p21c
_cod_depositor_comments
;
The following automatic conversions were performed:

'_symmetry_cell_setting' value 'Monoclinic' changed to 'monoclinic'
according to /home/saulius/struct/CIF-dictionaries/cif_core.dic
dictionary named 'cif_core.dic' version 2.4.2 from
2011-04-26.

'_exptl_absorpt_correction_type' value 'Multi-scan'
changed to 'multi-scan' according to
/home/saulius/struct/CIF-dictionaries/cif_core.dic dictionary named
'cif_core.dic' version 2.4.2 from 2011-04-26.

Automatic conversion script
Id: cif_fix_values 1891 2012-01-12 08:04:46Z andrius 
;
_cod_original_cell_volume 1812.45(15)
_cod_original_sg_symbol_H-M P2(1)/c
_cod_database_code 7025276

loop_
_symmetry_equiv_pos_as_xyz
'x, y, z'
'-x, y+1/2, -z+1/2'
'-x, -y, -z'
'x, -y-1/2, z-1/2'

loop_
_atom_site_label
_atom_site_type_symbol
_atom_site_fract_x
_atom_site_fract_y
_atom_site_fract_z
_atom_site_U_iso_or_equiv
_atom_site_adp_type
_atom_site_occupancy
_atom_site_symmetry_multiplicity
_atom_site_calc_flag
_atom_site_refinement_flags
Ag1 Ag 0.28910(2) 0.491034(9) 0.285610(14) 0.02311(7) Uani 1 1 d .
N11 N 0.2612(2) 0.46236(10) 0.46181(15) 0.0197(4) Uani 1 1 d .
C12 C 0.2448(3) 0.51751(12) 0.52651(17) 0.0172(4) Uani 1 1 d .
C13 C 0.1915(3) 0.50839(13) 0.62599(18) 0.0217(5) Uani 1 1 d .
H13 H 0.1803 0.5480 0.6704 0.026 Uiso 1 1 calc R
C14 C 0.1551(3) 0.44059(13) 0.65879(19) 0.0242(5) Uani 1 1 d .
H14 H 0.1188 0.4330 0.7263 0.029 Uiso 1 1 calc R
C15 C 0.1720(3) 0.38421(13) 0.59281(19) 0.0249(5) Uani 1 1 d .
H15 H 0.1470 0.3373 0.6137 0.030 Uiso 1 1 calc R
C16 C 0.2263(3) 0.39729(12) 0.49550(19) 0.0227(5) Uani 1 1 d .
H16 H 0.2394 0.3582 0.4504 0.027 Uiso 1 1 calc R
N21 N 0.3527(2) 0.66192(9) 0.37024(14) 0.0179(4) Uani 1 1 d .
N22 N 0.3294(2) 0.59238(9) 0.38730(14) 0.0164(4) Uani 1 1 d .
C23 C 0.2840(3) 0.58754(12) 0.48506(17) 0.0163(4) Uani 1 1 d .
C24 C 0.2800(3) 0.65518(12) 0.53054(18) 0.0211(5) Uani 1 1 d .
H24 H 0.2523 0.6666 0.5988 0.025 Uiso 1 1 calc R
C25 C 0.3246(3) 0.70120(12) 0.45500(18) 0.0212(5) Uani 1 1 d .
H25 H 0.3341 0.7513 0.4610 0.025 Uiso 1 1 calc R
C26 C 0.4173(3) 0.68525(12) 0.27265(17) 0.0186(4) Uani 1 1 d .
H26A H 0.5442 0.6709 0.2726 0.022 Uiso 1 1 calc R
H26B H 0.4118 0.7376 0.2687 0.022 Uiso 1 1 calc R
C31 C 0.3084(3) 0.65431(11) 0.17767(17) 0.0170(4) Uani 1 1 d .
C32 C 0.3867(3) 0.60573(12) 0.11769(18) 0.0191(5) Uani 1 1 d .
H32 H 0.5071 0.5916 0.1377 0.023 Uiso 1 1 calc R
C33 C 0.2929(3) 0.57652(12) 0.02735(18) 0.0213(5) Uani 1 1 d .
H33 H 0.3499 0.5434 -0.0137 0.026 Uiso 1 1 calc R
C34 C 0.1185(3) 0.59613(12) -0.00123(17) 0.0197(5) Uani 1 1 d .
C35 C 0.0291(3) 0.64559(12) 0.05887(17) 0.0185(4) Uani 1 1 d .
C36 C 0.1264(3) 0.67541(11) 0.14941(17) 0.0166(4) Uani 1 1 d .
C37 C -0.0224(3) 0.43410(13) 0.09355(18) 0.0228(5) Uani 1 1 d .
N38 N 0.0592(3) 0.45865(12) 0.16502(16) 0.0275(5) Uani 1 1 d .
C41 C -0.1520(3) 0.66616(13) 0.03112(19) 0.0236(5) Uani 1 1 d .
H41 H -0.2180 0.6466 -0.0294 0.028 Uiso 1 1 calc R
C42 C -0.2317(3) 0.71388(13) 0.0911(2) 0.0275(5) Uani 1 1 d .
H42 H -0.3534 0.7267 0.0724 0.033 Uiso 1 1 calc R
C43 C -0.1359(3) 0.74414(13) 0.17996(19) 0.0242(5) Uani 1 1 d .
H43 H -0.1929 0.7775 0.2205 0.029 Uiso 1 1 calc R
C44 C 0.0392(3) 0.72583(12) 0.20851(18) 0.0200(5) Uani 1 1 d .
H44 H 0.1031 0.7470 0.2684 0.024 Uiso 1 1 calc R
O1 O 0.6763(2) 0.35377(9) 0.18789(15) 0.0305(4) Uani 1 1 d .
O2 O 0.4229(3) 0.35655(10) 0.25205(18) 0.0421(5) Uani 1 1 d .
O3 O 0.5220(2) 0.45129(8) 0.18466(13) 0.0263(4) Uani 1 1 d .
N1 N 0.5396(2) 0.38642(10) 0.20719(15) 0.0199(4) Uani 1 1 d .

loop_
_atom_site_aniso_label
_atom_site_aniso_U_11
_atom_site_aniso_U_22
_atom_site_aniso_U_33
_atom_site_aniso_U_23
_atom_site_aniso_U_13
_atom_site_aniso_U_12
Ag1 0.03011(11) 0.02286(10) 0.01668(10) -0.00565(7) 0.00403(7) 0.00152(7)
N11 0.0201(9) 0.0210(10) 0.0177(10) -0.0014(8) -0.0001(7) 0.0016(8)
C12 0.0125(10) 0.0222(11) 0.0163(11) -0.0003(8) -0.0015(8) 0.0012(8)
C13 0.0189(11) 0.0289(12) 0.0174(11) -0.0031(9) 0.0022(9) 0.0021(9)
C14 0.0196(11) 0.0343(13) 0.0192(12) 0.0054(10) 0.0044(9) 0.0006(10)
C15 0.0213(12) 0.0247(13) 0.0279(13) 0.0072(10) -0.0012(10) -0.0014(9)
C16 0.0245(12) 0.0189(11) 0.0237(12) -0.0002(9) -0.0006(10) 0.0011(9)
N21 0.0199(9) 0.0171(9) 0.0160(10) -0.0010(7) -0.0006(7) -0.0013(7)
N22 0.0167(9) 0.0169(9) 0.0154(9) -0.0015(7) 0.0011(7) -0.0007(7)
C23 0.0140(10) 0.0214(11) 0.0131(11) -0.0026(8) -0.0008(8) 0.0010(8)
C24 0.0245(11) 0.0229(12) 0.0160(11) -0.0054(9) 0.0022(9) 0.0025(9)
C25 0.0241(12) 0.0177(11) 0.0209(12) -0.0062(9) -0.0011(9) 0.0008(9)
C26 0.0182(11) 0.0192(11) 0.0183(11) 0.0023(9) 0.0018(9) -0.0022(8)
C31 0.0169(10) 0.0173(11) 0.0173(11) 0.0035(8) 0.0036(8) -0.0022(8)
C32 0.0166(10) 0.0199(11) 0.0210(12) 0.0026(9) 0.0038(9) 0.0001(8)
C33 0.0255(12) 0.0205(11) 0.0189(12) -0.0006(9) 0.0068(9) -0.0006(9)
C34 0.0240(11) 0.0209(12) 0.0143(11) 0.0023(8) 0.0028(9) -0.0057(9)
C35 0.0187(11) 0.0206(11) 0.0161(11) 0.0051(9) 0.0021(9) -0.0030(9)
C36 0.0191(11) 0.0152(10) 0.0162(11) 0.0052(8) 0.0050(8) -0.0005(8)
C37 0.0239(12) 0.0250(12) 0.0202(12) 0.0022(9) 0.0063(10) -0.0036(9)
N38 0.0271(11) 0.0336(12) 0.0220(11) -0.0019(9) 0.0032(9) -0.0045(9)
C41 0.0195(11) 0.0262(13) 0.0244(13) 0.0048(10) -0.0008(9) -0.0031(9)
C42 0.0168(11) 0.0286(13) 0.0369(15) 0.0106(11) 0.0019(10) 0.0033(9)
C43 0.0231(12) 0.0217(12) 0.0294(13) 0.0065(10) 0.0099(10) 0.0053(9)
C44 0.0227(11) 0.0183(11) 0.0198(12) 0.0036(9) 0.0064(9) 0.0004(9)
O1 0.0317(10) 0.0242(9) 0.0384(11) 0.0047(8) 0.0170(8) 0.0083(7)
O2 0.0317(10) 0.0304(10) 0.0685(15) 0.0147(10) 0.0244(10) -0.0011(8)
O3 0.0344(9) 0.0180(9) 0.0285(9) 0.0034(7) 0.0121(7) 0.0046(7)
N1 0.0215(10) 0.0209(10) 0.0175(10) -0.0001(7) 0.0031(8) -0.0003(8)

loop_
_atom_type_symbol
_atom_type_description
_atom_type_scat_dispersion_real
_atom_type_scat_dispersion_imag
_atom_type_scat_source
C C 0.0033 0.0016 'International Tables Vol C Tables 4.2.6.8 and 6.1.1.4'
H H 0.0000 0.0000 'International Tables Vol C Tables 4.2.6.8 and 6.1.1.4'
N N 0.0061 0.0033 'International Tables Vol C Tables 4.2.6.8 and 6.1.1.4'
O O 0.0106 0.0060 'International Tables Vol C Tables 4.2.6.8 and 6.1.1.4'
Ag Ag -0.8971 1.1015 'International Tables Vol C Tables 4.2.6.8 and 6.1.1.4'

loop_
_geom_angle_atom_site_label_1
_geom_angle_atom_site_label_2
_geom_angle_atom_site_label_3
_geom_angle
_geom_angle_site_symmetry_3
N38 Ag1 N22 130.48(7) .
N38 Ag1 N11 116.91(7) .
N22 Ag1 N11 70.54(6) .
N38 Ag1 O3 95.10(7) .
N22 Ag1 O3 120.27(6) .
N11 Ag1 O3 126.36(6) .
C16 N11 C12 118.3(2) .
C16 N11 Ag1 124.23(15) .
C12 N11 Ag1 116.13(15) .
N11 C12 C13 121.9(2) .
N11 C12 C23 115.80(19) .
C13 C12 C23 122.3(2) .
C14 C13 C12 118.7(2) .
C14 C13 H13 120.6 .
C12 C13 H13 120.6 .
C15 C14 C13 119.5(2) .
C15 C14 H14 120.3 .
C13 C14 H14 120.3 .
C14 C15 C16 118.6(2) .
C14 C15 H15 120.7 .
C16 C15 H15 120.7 .
N11 C16 C15 123.1(2) .
N11 C16 H16 118.5 .
C15 C16 H16 118.5 .
N22 N21 C25 111.58(18) .
N22 N21 C26 119.66(17) .
C25 N21 C26 128.51(19) .
C23 N22 N21 105.68(17) .
C23 N22 Ag1 116.25(14) .
N21 N22 Ag1 136.37(14) .
N22 C23 C24 110.36(19) .
N22 C23 C12 118.95(19) .
C24 C23 C12 130.7(2) .
C25 C24 C23 105.1(2) .
C25 C24 H24 127.4 .
C23 C24 H24 127.4 .
N21 C25 C24 107.2(2) .
N21 C25 H25 126.4 .
C24 C25 H25 126.4 .
N21 C26 C31 112.18(17) .
N21 C26 H26A 109.2 .
C31 C26 H26A 109.2 .
N21 C26 H26B 109.2 .
C31 C26 H26B 109.2 .
H26A C26 H26B 107.9 .
C32 C31 C36 119.9(2) .
C32 C31 C26 119.1(2) .
C36 C31 C26 120.93(19) .
C31 C32 C33 121.5(2) .
C31 C32 H32 119.3 .
C33 C32 H32 119.3 .
C34 C33 C32 119.5(2) .
C34 C33 H33 120.2 .
C32 C33 H33 120.2 .
C33 C34 C35 121.6(2) .
C33 C34 C37 119.4(2) 3_565
C35 C34 C37 119.0(2) 3_565
C41 C35 C36 119.2(2) .
C41 C35 C34 122.5(2) .
C36 C35 C34 118.3(2) .
C35 C36 C44 118.6(2) .
C35 C36 C31 119.2(2) .
C44 C36 C31 122.2(2) .
N38 C37 C34 177.5(2) 3_565
C37 N38 Ag1 162.8(2) .
C42 C41 C35 120.3(2) .
C42 C41 H41 119.9 .
C35 C41 H41 119.9 .
C41 C42 C43 120.8(2) .
C41 C42 H42 119.6 .
C43 C42 H42 119.6 .
C44 C43 C42 120.4(2) .
C44 C43 H43 119.8 .
C42 C43 H43 119.8 .
C43 C44 C36 120.7(2) .
C43 C44 H44 119.7 .
C36 C44 H44 119.7 .
N1 O3 Ag1 103.98(12) .
O2 N1 O1 120.6(2) .
O2 N1 O3 119.23(19) .
O1 N1 O3 120.11(18) .

loop_
_geom_bond_atom_site_label_1
_geom_bond_atom_site_label_2
_geom_bond_distance
_geom_bond_site_symmetry_2
Ag1 N38 2.273(2) .
Ag1 N22 2.3187(18) .
Ag1 N11 2.3641(19) .
Ag1 O3 2.4106(16) .
N11 C16 1.338(3) .
N11 C12 1.347(3) .
C12 C13 1.394(3) .
C12 C23 1.467(3) .
C13 C14 1.384(3) .
C13 H13 0.9500 .
C14 C15 1.376(4) .
C14 H14 0.9500 .
C15 C16 1.382(3) .
C15 H15 0.9500 .
C16 H16 0.9500 .
N21 N22 1.345(3) .
N21 C25 1.355(3) .
N21 C26 1.464(3) .
N22 C23 1.343(3) .
C23 C24 1.406(3) .
C24 C25 1.373(3) .
C24 H24 0.9500 .
C25 H25 0.9500 .
C26 C31 1.511(3) .
C26 H26A 0.9900 .
C26 H26B 0.9900 .
C31 C32 1.372(3) .
C31 C36 1.431(3) .
C32 C33 1.404(3) .
C32 H32 0.9500 .
C33 C34 1.371(3) .
C33 H33 0.9500 .
C34 C35 1.427(3) .
C34 C37 1.438(3) 3_565
C35 C41 1.421(3) .
C35 C36 1.421(3) .
C36 C44 1.423(3) .
C37 N38 1.146(3) .
C37 C34 1.438(3) 3_565
C41 C42 1.366(4) .
C41 H41 0.9500 .
C42 C43 1.404(4) .
C42 H42 0.9500 .
C43 C44 1.369(3) .
C43 H43 0.9500 .
C44 H44 0.9500 .
O1 N1 1.246(2) .
O2 N1 1.237(3) .
O3 N1 1.262(2) .

loop_
_geom_torsion_atom_site_label_1
_geom_torsion_atom_site_label_2
_geom_torsion_atom_site_label_3
_geom_torsion_atom_site_label_4
_geom_torsion
_geom_torsion_site_symmetry_1
_geom_torsion_site_symmetry_4
N38 Ag1 N11 C16 53.3(2) . .
N22 Ag1 N11 C16 179.62(19) . .
O3 Ag1 N11 C16 -66.6(2) . .
N38 Ag1 N11 C12 -113.27(16) . .
N22 Ag1 N11 C12 13.09(14) . .
O3 Ag1 N11 C12 126.90(14) . .
C16 N11 C12 C13 -0.6(3) . .
Ag1 N11 C12 C13 166.79(16) . .
C16 N11 C12 C23 -179.74(19) . .
Ag1 N11 C12 C23 -12.4(2) . .
N11 C12 C13 C14 0.2(3) . .
C23 C12 C13 C14 179.3(2) . .
C12 C13 C14 C15 -0.1(3) . .
C13 C14 C15 C16 0.4(3) . .
C12 N11 C16 C15 0.9(3) . .
Ag1 N11 C16 C15 -165.37(17) . .
C14 C15 C16 N11 -0.8(4) . .
C25 N21 N22 C23 0.5(2) . .
C26 N21 N22 C23 175.22(18) . .
C25 N21 N22 Ag1 164.30(16) . .
C26 N21 N22 Ag1 -21.0(3) . .
N38 Ag1 N22 C23 96.94(16) . .
N11 Ag1 N22 C23 -12.30(14) . .
O3 Ag1 N22 C23 -133.76(14) . .
N38 Ag1 N22 N21 -65.6(2) . .
N11 Ag1 N22 N21 -174.9(2) . .
O3 Ag1 N22 N21 63.7(2) . .
N21 N22 C23 C24 -0.5(2) . .
Ag1 N22 C23 C24 -168.04(14) . .
N21 N22 C23 C12 178.50(18) . .
Ag1 N22 C23 C12 10.9(2) . .
N11 C12 C23 N22 1.2(3) . .
C13 C12 C23 N22 -178.0(2) . .
N11 C12 C23 C24 179.8(2) . .
C13 C12 C23 C24 0.7(4) . .
N22 C23 C24 C25 0.2(3) . .
C12 C23 C24 C25 -178.6(2) . .
N22 N21 C25 C24 -0.4(3) . .
C26 N21 C25 C24 -174.5(2) . .
C23 C24 C25 N21 0.1(2) . .
N22 N21 C26 C31 51.6(3) . .
C25 N21 C26 C31 -134.7(2) . .
N21 C26 C31 C32 -111.9(2) . .
N21 C26 C31 C36 68.6(3) . .
C36 C31 C32 C33 0.9(3) . .
C26 C31 C32 C33 -178.6(2) . .
C31 C32 C33 C34 -0.8(3) . .
C32 C33 C34 C35 -0.2(3) . .
C32 C33 C34 C37 -179.7(2) . 3_565
C33 C34 C35 C41 -179.4(2) . .
C37 C34 C35 C41 0.1(3) 3_565 .
C33 C34 C35 C36 0.9(3) . .
C37 C34 C35 C36 -179.5(2) 3_565 .
C41 C35 C36 C44 -0.9(3) . .
C34 C35 C36 C44 178.76(19) . .
C41 C35 C36 C31 179.6(2) . .
C34 C35 C36 C31 -0.8(3) . .
C32 C31 C36 C35 -0.1(3) . .
C26 C31 C36 C35 179.36(19) . .
C32 C31 C36 C44 -179.6(2) . .
C26 C31 C36 C44 -0.1(3) . .
C34 C37 N38 Ag1 -36(7) 3_565 .
N22 Ag1 N38 C37 148.7(7) . .
N11 Ag1 N38 C37 -124.6(7) . .
O3 Ag1 N38 C37 10.9(7) . .
C36 C35 C41 C42 -0.2(3) . .
C34 C35 C41 C42 -179.8(2) . .
C35 C41 C42 C43 0.9(4) . .
C41 C42 C43 C44 -0.5(4) . .
C42 C43 C44 C36 -0.6(3) . .
C35 C36 C44 C43 1.3(3) . .
C31 C36 C44 C43 -179.2(2) . .
N38 Ag1 O3 N1 -85.66(14) . .
N22 Ag1 O3 N1 130.57(13) . .
N11 Ag1 O3 N1 43.39(16) . .
Ag1 O3 N1 O2 14.2(2) . .
Ag1 O3 N1 O1 -163.08(17) . .
